data_7053165
loop_
_publ_author_name
'Tanaka, Koichi'
'Asakura, Azusa'
'Muraoka, Toshihide'
'Kalicki, Przemys\/law'
'Urbanczyk-Lipkowska, Zofia'

_publ_section_title
;
 Asymmetric direct aldol reactions catalyzed by chiral amine
 macrocycle--metal(ii) complexes under solvent-free conditions
;
_journal_issue 9
_journal_name_full 'New Journal of Chemistry'
_journal_page_first 2851
_journal_paper_doi 10.1039/c3nj00361b
_journal_volume 37
_journal_year 2013
_chemical_absolute_configuration syn
_chemical_formula_moiety 'C54 H100 Cu3 N6 O23'
_chemical_formula_sum 'C54 H100 Cu3 N6 O23'
_chemical_formula_weight 1392.02
_chemical_name_systematic
;
 ?
;
_space_group_IT_number 19
_symmetry_cell_setting orthorhombic
_symmetry_space_group_name_Hall 'P 2ac 2ab'
_symmetry_space_group_name_H-M 'P 21 21 21'
_atom_sites_solution_hydrogens geom
_atom_sites_solution_primary direct
_atom_sites_solution_secondary difmap
_audit_creation_method SHELXL-97
_cell_angle_alpha 90.00
_cell_angle_beta 90.00
_cell_angle_gamma 90.00
_cell_formula_units_Z 4
_cell_length_a 11.6000(2)
_cell_length_b 16.6558(3)
_cell_length_c 35.0297(7)
_cell_measurement_reflns_used 8881
_cell_measurement_temperature 100(2)
_cell_measurement_theta_max 25.30
_cell_measurement_theta_min 1.69
_cell_volume 6768.0(2)
_computing_cell_refinement 'Bruker SAINT'
_computing_data_collection 'Bruker APEX2'
_computing_data_reduction 'Bruker SAINT'
_computing_structure_refinement 'SHELXL-97 (Sheldrick, 2008)'
_computing_structure_solution 'SHELXS-97 (Sheldrick, 2008)'
_diffrn_ambient_temperature 100(2)
_diffrn_measured_fraction_theta_full 0.994
_diffrn_measured_fraction_theta_max 0.994
_diffrn_measurement_device_type 'Bruker Apex II'
_diffrn_measurement_method '\f and \w scans'
_diffrn_radiation_monochromator graphite
_diffrn_radiation_source 'fine-focus sealed tube'
_diffrn_radiation_type MoK\a
_diffrn_radiation_wavelength 0.71070
_diffrn_reflns_av_R_equivalents 0.0587
_diffrn_reflns_av_sigmaI/netI 0.0663
_diffrn_reflns_limit_h_max 13
_diffrn_reflns_limit_h_min -13
_diffrn_reflns_limit_k_max 20
_diffrn_reflns_limit_k_min -17
_diffrn_reflns_limit_l_max 41
_diffrn_reflns_limit_l_min -42
_diffrn_reflns_number 36640
_diffrn_reflns_theta_full 25.30
_diffrn_reflns_theta_max 25.30
_diffrn_reflns_theta_min 1.69
_exptl_absorpt_coefficient_mu 1.010
_exptl_absorpt_correction_T_max 0.9569
_exptl_absorpt_correction_T_min 0.7856
_exptl_absorpt_correction_type numerical
_exptl_absorpt_process_details SADABS
_exptl_crystal_colour green
_exptl_crystal_density_diffrn 1.366
_exptl_crystal_density_method 'not measured'
_exptl_crystal_description plate
_exptl_crystal_F_000 2948
_exptl_crystal_size_max 0.25
_exptl_crystal_size_mid 0.13
_exptl_crystal_size_min 0.04
_refine_diff_density_max 0.625
_refine_diff_density_min -0.387
_refine_diff_density_rms 0.083
_refine_ls_abs_structure_details 'Flack H D (1983), Acta Cryst. A39, 876-881'
_refine_ls_abs_structure_Flack 0.261(12)
_refine_ls_extinction_method none
_refine_ls_goodness_of_fit_ref 1.162
_refine_ls_hydrogen_treatment constr
_refine_ls_matrix_type full
_refine_ls_number_parameters 781
_refine_ls_number_reflns 12104
_refine_ls_number_restraints 0
_refine_ls_restrained_S_all 1.162
_refine_ls_R_factor_all 0.0632
_refine_ls_R_factor_gt 0.0561
_refine_ls_shift/su_max 0.026
_refine_ls_shift/su_mean 0.002
_refine_ls_structure_factor_coef Fsqd
_refine_ls_weighting_details 'calc w=1/[\s^2^(Fo^2^)+(0.0870P)^2^+0.3573P] where P=(Fo^2^+2Fc^2^)/3'
_refine_ls_weighting_scheme calc
_refine_ls_wR_factor_gt 0.1530
_refine_ls_wR_factor_ref 0.1607
_reflns_number_gt 10630
_reflns_number_total 12104
_reflns_threshold_expression >2sigma(I)
_cod_data_source_file c3nj00361b.txt
_cod_data_source_block tana4_12_b_0m
_cod_original_sg_symbol_H-M P2(1)2(1)2(1)
_cod_database_code 7053165

loop_
_symmetry_equiv_pos_as_xyz
'x, y, z'
'x+1/2, -y+1/2, -z'
'-x, y+1/2, -z+1/2'
'-x+1/2, -y, z+1/2'

loop_
_atom_site_label
_atom_site_type_symbol
_atom_site_fract_x
_atom_site_fract_y
_atom_site_fract_z
_atom_site_U_iso_or_equiv
_atom_site_adp_type
_atom_site_occupancy
_atom_site_symmetry_multiplicity
_atom_site_calc_flag
_atom_site_refinement_flags
Cu1 Cu 0.27662(5) 0.04696(4) 0.391730(17) 0.05390(16) Uani 1 1 d .
Cu2 Cu 0.27075(6) 0.25634(4) 0.202340(19) 0.05668(16) Uani 1 1 d .
Cu3 Cu 0.08925(5) 0.55497(3) 0.434562(18) 0.05352(16) Uani 1 1 d .
N1 N 0.1706(3) 0.1382(2) 0.40631(10) 0.0433(8) Uani 1 1 d .
H1N H 0.1997 0.1843 0.3962 0.052 Uiso 1 1 calc R
N2 N 0.1423(3) 0.0061(2) 0.36153(10) 0.0408(7) Uani 1 1 d .
H2N H 0.1012 -0.0261 0.3775 0.049 Uiso 1 1 calc R
N3 N 0.4292(3) 0.2175(2) 0.21524(11) 0.0420(8) Uani 1 1 d .
H3N H 0.4759 0.2368 0.1965 0.050 Uiso 1 1 calc R
N4 N 0.3026(3) 0.34304(19) 0.24088(10) 0.0426(8) Uani 1 1 d .
H4N H 0.2676 0.3285 0.2631 0.051 Uiso 1 1 calc R
N5 N -0.0045(3) 0.51452(18) 0.38949(10) 0.0382(7) Uani 1 1 d .
H5N H 0.0260 0.4665 0.3823 0.046 Uiso 1 1 calc R
N6 N -0.0314(3) 0.49987(19) 0.46727(10) 0.0432(8) Uani 1 1 d .
H6N H -0.0745 0.5407 0.4770 0.052 Uiso 1 1 calc R
O1 O 0.4172(4) 0.1021(3) 0.40671(14) 0.0823(14) Uani 1 1 d .
O2 O 0.3862(6) 0.1866(4) 0.3611(2) 0.124(2) Uani 1 1 d .
O3 O 0.3633(3) -0.0576(2) 0.39352(10) 0.0593(8) Uani 1 1 d .
O4 O 0.2814(4) -0.04172(19) 0.44876(10) 0.0604(8) Uani 1 1 d .
O5 O 0.2701(4) 0.1905(2) 0.15518(10) 0.0628(9) Uani 1 1 d .
O6 O 0.3180(4) 0.3126(3) 0.14009(12) 0.0782(12) Uani 1 1 d .
O7 O 0.1043(3) 0.2763(3) 0.19868(11) 0.0674(9) Uani 1 1 d .
O8 O 0.0899(4) 0.2153(2) 0.25434(13) 0.0734(10) Uani 1 1 d .
O9 O 0.2146(3) 0.5937(2) 0.40193(11) 0.0600(8) Uani 1 1 d .
O10 O 0.2990(6) 0.4780(3) 0.4114(2) 0.119(2) Uani 1 1 d .
O11 O 0.1790(4) 0.58725(19) 0.47917(11) 0.0633(10) Uani 1 1 d .
O12 O 0.1305(4) 0.7153(2) 0.48453(14) 0.0791(13) Uani 1 1 d .
O13 O -0.0284(3) 0.67222(18) 0.43536(11) 0.0581(8) Uani 1 1 d .
C1 C 0.0068(5) 0.4528(3) 0.50143(12) 0.0509(10) Uani 1 1 d .
H1A H -0.0581 0.4453 0.5185 0.061 Uiso 1 1 calc R
H1B H 0.0654 0.4829 0.5150 0.061 Uiso 1 1 calc R
C2 C 0.0544(4) 0.3724(2) 0.49038(12) 0.0457(10) Uani 1 1 d .
C3 C 0.1597(4) 0.3656(3) 0.47326(14) 0.0506(11) Uani 1 1 d .
H3 H 0.2054 0.4110 0.4702 0.061 Uiso 1 1 calc R
C4 C 0.1993(4) 0.2926(3) 0.46048(14) 0.0509(11) Uani 1 1 d .
H4 H 0.2715 0.2895 0.4490 0.061 Uiso 1 1 calc R
C5 C 0.1334(4) 0.2236(2) 0.46433(12) 0.0455(10) Uani 1 1 d .
C6 C 0.0314(6) 0.2288(3) 0.48311(15) 0.0609(13) Uani 1 1 d .
H6 H -0.0115 0.1825 0.4874 0.073 Uiso 1 1 calc R
C7 C -0.0100(5) 0.3026(3) 0.49606(15) 0.0599(13) Uani 1 1 d .
H7 H -0.0807 0.3053 0.5085 0.072 Uiso 1 1 calc R
C8 C 0.1756(5) 0.1447(3) 0.44837(13) 0.0532(11) Uani 1 1 d .
H8A H 0.2548 0.1367 0.4565 0.064 Uiso 1 1 calc R
H8B H 0.1298 0.1017 0.4593 0.064 Uiso 1 1 calc R
C9 C 0.0547(4) 0.1246(2) 0.38964(13) 0.0435(9) Uani 1 1 d .
H9 H 0.0101 0.0924 0.4078 0.052 Uiso 1 1 calc R
C10 C -0.0127(5) 0.2013(3) 0.38158(16) 0.0606(13) Uani 1 1 d .
H10A H -0.0230 0.2311 0.4051 0.073 Uiso 1 1 calc R
H10B H 0.0303 0.2347 0.3639 0.073 Uiso 1 1 calc R
C11 C -0.1298(5) 0.1814(4) 0.3646(2) 0.0806(18) Uani 1 1 d .
H11A H -0.1704 0.2309 0.3588 0.097 Uiso 1 1 calc R
H11B H -0.1750 0.1519 0.3831 0.097 Uiso 1 1 calc R
C12 C -0.1184(6) 0.1315(4) 0.3282(2) 0.0781(17) Uani 1 1 d .
H12A H -0.1943 0.1174 0.3187 0.094 Uiso 1 1 calc R
H12B H -0.0793 0.1627 0.3087 0.094 Uiso 1 1 calc R
C13 C -0.0502(4) 0.0557(3) 0.33664(16) 0.0609(12) Uani 1 1 d .
H13A H -0.0411 0.0249 0.3133 0.073 Uiso 1 1 calc R
H13B H -0.0924 0.0230 0.3548 0.073 Uiso 1 1 calc R
C14 C 0.0685(4) 0.0756(2) 0.35295(12) 0.0412(9) Uani 1 1 d .
H14 H 0.1090 0.1092 0.3343 0.049 Uiso 1 1 calc R
C15 C 0.4454(6) 0.1615(4) 0.38759(16) 0.0672(14) Uani 1 1 d .
C16 C 0.5555(8) 0.1994(7) 0.3987(3) 0.140(5) Uani 1 1 d .
H16A H 0.5974 0.2144 0.3761 0.211 Uiso 1 1 calc R
H16B H 0.6004 0.1622 0.4133 0.211 Uiso 1 1 calc R
H16C H 0.5402 0.2464 0.4137 0.211 Uiso 1 1 calc R
C17 C 0.3443(5) -0.0797(3) 0.42747(14) 0.0522(11) Uani 1 1 d .
C18 C 0.4036(7) -0.1561(4) 0.44123(19) 0.0803(18) Uani 1 1 d .
H18A H 0.4799 -0.1434 0.4500 0.121 Uiso 1 1 calc R
H18B H 0.4083 -0.1939 0.4206 0.121 Uiso 1 1 calc R
H18C H 0.3601 -0.1792 0.4618 0.121 Uiso 1 1 calc R
C19 C 0.1734(4) -0.0439(2) 0.32774(12) 0.0463(9) Uani 1 1 d .
H19A H 0.1033 -0.0633 0.3158 0.056 Uiso 1 1 calc R
H19B H 0.2171 -0.0902 0.3363 0.056 Uiso 1 1 calc R
C20 C 0.2428(4) 0.0010(2) 0.29891(12) 0.0428(9) Uani 1 1 d .
C21 C 0.1939(4) 0.0305(3) 0.26530(13) 0.0489(10) Uani 1 1 d .
H21 H 0.1158 0.0221 0.2607 0.059 Uiso 1 1 calc R
C22 C 0.2578(4) 0.0713(2) 0.23905(12) 0.0478(10) Uani 1 1 d .
H22 H 0.2225 0.0897 0.2169 0.057 Uiso 1 1 calc R
C23 C 0.3742(4) 0.0861(2) 0.24463(13) 0.0450(9) Uani 1 1 d .
C24 C 0.4238(4) 0.0573(3) 0.27819(13) 0.0485(10) Uani 1 1 d .
H24 H 0.5017 0.0665 0.2827 0.058 Uiso 1 1 calc R
C25 C 0.3603(4) 0.0154(2) 0.30494(13) 0.0465(10) Uani 1 1 d .
H25 H 0.3958 -0.0032 0.3270 0.056 Uiso 1 1 calc R
C26 C 0.4454(4) 0.1286(2) 0.21493(15) 0.0508(11) Uani 1 1 d .
H26A H 0.5262 0.1166 0.2193 0.061 Uiso 1 1 calc R
H26B H 0.4250 0.1081 0.1899 0.061 Uiso 1 1 calc R
C27 C 0.4678(4) 0.2580(2) 0.25105(12) 0.0424(9) Uani 1 1 d .
H27 H 0.4279 0.2330 0.2727 0.051 Uiso 1 1 calc R
C28 C 0.5982(4) 0.2535(3) 0.25835(16) 0.0576(11) Uani 1 1 d .
H28A H 0.6208 0.1978 0.2614 0.069 Uiso 1 1 calc R
H28B H 0.6390 0.2751 0.2365 0.069 Uiso 1 1 calc R
C29 C 0.6313(5) 0.2995(4) 0.29329(17) 0.0699(15) Uani 1 1 d .
H29A H 0.7142 0.2971 0.2967 0.084 Uiso 1 1 calc R
H29B H 0.5952 0.2756 0.3155 0.084 Uiso 1 1 calc R
C30 C 0.5935(5) 0.3865(3) 0.28960(16) 0.0636(14) Uani 1 1 d .
H30A H 0.6337 0.4114 0.2684 0.076 Uiso 1 1 calc R
H30B H 0.6137 0.4155 0.3127 0.076 Uiso 1 1 calc R
C31 C 0.4624(5) 0.3921(3) 0.28300(14) 0.0560(12) Uani 1 1 d .
H31A H 0.4220 0.3713 0.3052 0.067 Uiso 1 1 calc R
H31B H 0.4404 0.4478 0.2796 0.067 Uiso 1 1 calc R
C32 C 0.4281(4) 0.3443(2) 0.24792(12) 0.0426(9) Uani 1 1 d .
H32 H 0.4658 0.3684 0.2257 0.051 Uiso 1 1 calc R
C33 C 0.3028(5) 0.2421(4) 0.13041(15) 0.0648(14) Uani 1 1 d .
C34 C 0.3188(7) 0.2126(5) 0.09116(18) 0.089(2) Uani 1 1 d .
H34A H 0.3255 0.2574 0.0741 0.133 Uiso 1 1 calc R
H34B H 0.2537 0.1804 0.0840 0.133 Uiso 1 1 calc R
H34C H 0.3877 0.1807 0.0899 0.133 Uiso 1 1 calc R
C35 C 0.0468(4) 0.2486(3) 0.22724(15) 0.0522(11) Uani 1 1 d .
C36 C -0.0823(4) 0.2621(4) 0.22604(18) 0.0663(14) Uani 1 1 d .
H36A H -0.1209 0.2162 0.2366 0.099 Uiso 1 1 calc R
H36B H -0.1064 0.2697 0.2001 0.099 Uiso 1 1 calc R
H36C H -0.1013 0.3089 0.2407 0.099 Uiso 1 1 calc R
C37 C 0.2530(4) 0.4239(3) 0.22903(13) 0.0480(10) Uani 1 1 d .
H37A H 0.2024 0.4165 0.2073 0.058 Uiso 1 1 calc R
H37B H 0.3153 0.4592 0.2213 0.058 Uiso 1 1 calc R
C38 C 0.1855(4) 0.4633(3) 0.26152(13) 0.0459(9) Uani 1 1 d .
C39 C 0.0875(5) 0.4285(3) 0.27527(16) 0.0658(15) Uani 1 1 d .
H39 H 0.0613 0.3810 0.2644 0.079 Uiso 1 1 calc R
C40 C 0.0268(4) 0.4621(3) 0.30469(16) 0.0644(14) Uani 1 1 d .
H40 H -0.0401 0.4370 0.3132 0.077 Uiso 1 1 calc R
C41 C 0.0625(4) 0.5325(3) 0.32209(13) 0.0452(9) Uani 1 1 d .
C42 C 0.1592(5) 0.5685(3) 0.30707(16) 0.0614(14) Uani 1 1 d .
H42 H 0.1857 0.6160 0.3180 0.074 Uiso 1 1 calc R
C43 C 0.2179(5) 0.5368(3) 0.27663(17) 0.0659(15) Uani 1 1 d .
H43 H 0.2795 0.5647 0.2661 0.079 Uiso 1 1 calc R
C44 C -0.0028(4) 0.5687(2) 0.35490(12) 0.0439(9) Uani 1 1 d .
H44A H -0.0814 0.5794 0.3469 0.053 Uiso 1 1 calc R
H44B H 0.0324 0.6195 0.3618 0.053 Uiso 1 1 calc R
C45 C -0.1229(4) 0.4988(2) 0.40367(12) 0.0427(9) Uani 1 1 d .
H45 H -0.1609 0.5505 0.4082 0.051 Uiso 1 1 calc R
C46 C -0.1980(5) 0.4496(3) 0.37731(14) 0.0594(12) Uani 1 1 d .
H46A H -0.1607 0.3987 0.3721 0.071 Uiso 1 1 calc R
H46B H -0.2074 0.4778 0.3533 0.071 Uiso 1 1 calc R
C47 C -0.3159(6) 0.4344(5) 0.39496(18) 0.0829(18) Uani 1 1 d .
H47A H -0.3622 0.4025 0.3776 0.100 Uiso 1 1 calc R
H47B H -0.3551 0.4852 0.3990 0.100 Uiso 1 1 calc R
C48 C -0.3043(6) 0.3909(4) 0.43260(19) 0.0822(19) Uani 1 1 d .
H48A H -0.2692 0.3388 0.4286 0.099 Uiso 1 1 calc R
H48B H -0.3798 0.3829 0.4438 0.099 Uiso 1 1 calc R
C49 C -0.2291(6) 0.4412(4) 0.45945(15) 0.0714(15) Uani 1 1 d .
H49A H -0.2661 0.4924 0.4643 0.086 Uiso 1 1 calc R
H49B H -0.2204 0.4135 0.4836 0.086 Uiso 1 1 calc R
C50 C -0.1127(4) 0.4548(3) 0.44187(12) 0.0470(9) Uani 1 1 d .
H50 H -0.0785 0.4020 0.4368 0.056 Uiso 1 1 calc R
C51 C 0.2992(6) 0.5454(4) 0.3982(2) 0.0786(17) Uani 1 1 d .
C52 C 0.4010(8) 0.5727(7) 0.3761(3) 0.143(5) Uani 1 1 d .
H52A H 0.4577 0.5942 0.3932 0.215 Uiso 1 1 calc R
H52B H 0.3779 0.6136 0.3583 0.215 Uiso 1 1 calc R
H52C H 0.4333 0.5282 0.3624 0.215 Uiso 1 1 calc R
C53 C 0.1975(5) 0.6590(3) 0.49014(14) 0.0540(11) Uani 1 1 d .
C54 C 0.3061(6) 0.6734(4) 0.5115(2) 0.090(2) Uani 1 1 d .
H54A H 0.3104 0.7289 0.5187 0.135 Uiso 1 1 calc R
H54B H 0.3707 0.6602 0.4956 0.135 Uiso 1 1 calc R
H54C H 0.3073 0.6405 0.5340 0.135 Uiso 1 1 calc R
O14 O 0.0062(4) 0.4235(2) 0.08122(12) 0.0678(10) Uani 1 1 d .
O15 O 0.0133(4) 0.2875(3) 0.12499(12) 0.0752(11) Uani 1 1 d .
O16 O 0.4138(4) 0.7981(3) 0.33849(13) 0.0800(12) Uani 1 1 d .
O17 O 0.1079(4) 0.8838(2) 0.48911(15) 0.0808(13) Uani 1 1 d .
O18 O 0.2273(5) 0.2611(3) 0.31564(14) 0.0917(13) Uani 1 1 d .
O19 O 0.7822(4) 0.2471(3) 0.12887(17) 0.0924(14) Uani 1 1 d .
O20 O 0.1479(7) 0.3718(3) 0.37644(16) 0.113(2) Uani 1 1 d .
O21 O 0.1906(8) 0.5217(5) 0.0604(2) 0.151(3) Uani 1 1 d .
O22 O 0.5500(8) 0.9807(5) 0.0129(3) 0.147(3) Uani 1 1 d .
O23 O 0.3630(7) 0.4694(5) 0.1071(4) 0.200(5) Uani 1 1 d .

loop_
_atom_site_aniso_label
_atom_site_aniso_U_11
_atom_site_aniso_U_22
_atom_site_aniso_U_33
_atom_site_aniso_U_23
_atom_site_aniso_U_13
_atom_site_aniso_U_12
Cu1 0.0488(3) 0.0572(3) 0.0557(3) -0.0008(3) -0.0039(3) 0.0035(3)
Cu2 0.0521(3) 0.0596(3) 0.0583(3) 0.0026(3) -0.0004(3) -0.0001(3)
Cu3 0.0566(3) 0.0463(3) 0.0577(3) -0.0029(2) -0.0038(3) 0.0010(2)
N1 0.054(2) 0.0363(16) 0.0397(18) -0.0003(14) -0.0057(16) -0.0005(15)
N2 0.0478(18) 0.0382(17) 0.0365(17) -0.0018(13) 0.0017(15) -0.0011(14)
N3 0.0404(19) 0.0422(17) 0.0435(19) 0.0054(14) 0.0081(15) 0.0027(14)
N4 0.044(2) 0.0395(17) 0.0440(18) 0.0086(14) 0.0087(15) 0.0081(14)
N5 0.0473(18) 0.0299(14) 0.0374(17) 0.0011(13) 0.0011(15) 0.0049(13)
N6 0.057(2) 0.0356(16) 0.0371(17) -0.0082(13) 0.0000(16) 0.0064(15)
O1 0.056(2) 0.099(3) 0.092(3) 0.039(2) -0.022(2) -0.033(2)
O2 0.113(5) 0.122(4) 0.135(5) 0.069(4) -0.038(4) -0.029(4)
O3 0.062(2) 0.0633(19) 0.0523(19) 0.0033(16) 0.0009(16) 0.0160(16)
O4 0.074(2) 0.0476(17) 0.0600(19) -0.0011(14) 0.0159(18) 0.0009(17)
O5 0.069(2) 0.067(2) 0.0526(19) -0.0050(16) -0.0016(18) -0.0085(18)
O6 0.091(3) 0.074(3) 0.069(2) 0.014(2) 0.000(2) -0.013(2)
O7 0.0469(19) 0.094(3) 0.062(2) 0.0049(19) -0.0039(17) -0.0053(18)
O8 0.065(2) 0.069(2) 0.086(3) 0.017(2) -0.007(2) 0.0034(19)
O9 0.0430(18) 0.067(2) 0.070(2) 0.0083(16) 0.0028(17) 0.0024(15)
O10 0.135(5) 0.074(3) 0.150(5) 0.027(3) 0.049(4) 0.030(3)
O11 0.078(2) 0.0446(17) 0.068(2) -0.0045(15) -0.025(2) -0.0034(16)
O12 0.090(3) 0.053(2) 0.094(3) -0.0131(19) -0.030(3) 0.008(2)
O13 0.064(2) 0.0390(15) 0.071(2) -0.0090(15) -0.0068(18) 0.0124(14)
C1 0.070(3) 0.046(2) 0.036(2) -0.0068(18) 0.002(2) 0.003(2)
C2 0.062(3) 0.042(2) 0.033(2) 0.0023(16) -0.0004(19) 0.0033(19)
C3 0.056(3) 0.040(2) 0.056(3) 0.0024(19) -0.009(2) -0.0018(19)
C4 0.049(3) 0.049(2) 0.054(3) -0.0012(19) -0.004(2) 0.0074(19)
C5 0.066(3) 0.035(2) 0.035(2) 0.0018(16) -0.005(2) 0.0037(18)
C6 0.089(4) 0.037(2) 0.057(3) 0.0054(19) 0.011(3) -0.007(2)
C7 0.076(3) 0.049(3) 0.054(3) 0.004(2) 0.026(3) 0.002(2)
C8 0.075(3) 0.044(2) 0.041(2) -0.0039(18) -0.014(2) 0.010(2)
C9 0.042(2) 0.047(2) 0.041(2) -0.0007(17) -0.0022(18) 0.0090(17)
C10 0.064(3) 0.058(3) 0.060(3) -0.007(2) -0.014(3) 0.020(2)
C11 0.055(3) 0.088(4) 0.099(5) 0.000(3) -0.019(3) 0.030(3)
C12 0.058(3) 0.097(4) 0.079(4) -0.006(3) -0.026(3) 0.017(3)
C13 0.048(3) 0.074(3) 0.061(3) -0.008(3) -0.012(2) 0.004(2)
C14 0.038(2) 0.042(2) 0.043(2) -0.0005(16) -0.0038(17) -0.0002(15)
C15 0.072(4) 0.078(3) 0.052(3) -0.003(3) -0.003(3) -0.022(3)
C16 0.125(8) 0.200(10) 0.096(6) 0.033(6) -0.022(5) -0.116(8)
C17 0.059(3) 0.046(2) 0.052(3) 0.000(2) -0.003(2) 0.004(2)
C18 0.102(5) 0.067(3) 0.072(4) 0.008(3) -0.003(4) 0.033(3)
C19 0.056(2) 0.0349(19) 0.048(2) -0.0082(17) 0.0029(19) -0.0048(18)
C20 0.054(2) 0.0330(18) 0.041(2) -0.0090(16) 0.0028(19) -0.0015(16)
C21 0.051(2) 0.044(2) 0.052(3) -0.0073(18) -0.005(2) 0.0003(18)
C22 0.060(3) 0.043(2) 0.041(2) -0.0011(17) -0.004(2) 0.0057(18)
C23 0.054(2) 0.0336(18) 0.047(2) -0.0042(17) 0.007(2) 0.0076(17)
C24 0.046(2) 0.044(2) 0.055(3) -0.0040(19) 0.001(2) 0.0020(19)
C25 0.057(3) 0.040(2) 0.042(2) -0.0041(17) -0.001(2) 0.0049(18)
C26 0.055(3) 0.038(2) 0.059(3) -0.0005(18) 0.017(2) 0.0082(18)
C27 0.042(2) 0.042(2) 0.042(2) 0.0058(17) 0.0040(18) 0.0005(17)
C28 0.044(2) 0.061(3) 0.068(3) 0.013(2) -0.005(2) 0.004(2)
C29 0.058(3) 0.081(4) 0.070(4) 0.020(3) -0.026(3) -0.008(3)
C30 0.073(4) 0.064(3) 0.054(3) 0.005(2) -0.018(3) -0.017(3)
C31 0.071(3) 0.054(3) 0.044(2) 0.0028(19) -0.002(2) -0.009(2)
C32 0.043(2) 0.043(2) 0.041(2) 0.0059(17) 0.0019(18) -0.0006(17)
C33 0.052(3) 0.093(4) 0.049(3) 0.006(3) -0.001(2) -0.010(3)
C34 0.079(4) 0.134(6) 0.054(3) 0.000(3) 0.001(3) -0.021(4)
C35 0.045(2) 0.045(2) 0.066(3) -0.003(2) 0.002(2) -0.0005(19)
C36 0.041(3) 0.076(3) 0.083(4) 0.004(3) -0.002(3) -0.005(2)
C37 0.056(3) 0.044(2) 0.045(2) 0.0037(17) 0.0052(19) 0.0133(18)
C38 0.048(2) 0.046(2) 0.044(2) 0.0019(17) 0.0022(19) 0.0084(18)
C39 0.052(3) 0.074(3) 0.071(3) -0.037(3) 0.012(3) -0.010(2)
C40 0.050(3) 0.072(3) 0.071(3) -0.032(3) 0.016(2) -0.020(2)
C41 0.050(2) 0.045(2) 0.041(2) -0.0008(17) 0.0021(19) 0.0060(18)
C42 0.076(3) 0.039(2) 0.069(3) -0.004(2) 0.022(3) -0.011(2)
C43 0.077(4) 0.045(3) 0.076(3) -0.003(2) 0.034(3) -0.002(2)
C44 0.055(2) 0.040(2) 0.036(2) 0.0023(16) 0.0022(18) 0.0093(17)
C45 0.047(2) 0.0360(19) 0.045(2) -0.0046(16) -0.0005(19) 0.0021(16)
C46 0.059(3) 0.070(3) 0.049(2) -0.011(2) -0.007(2) -0.015(3)
C47 0.063(3) 0.120(5) 0.065(3) -0.015(4) -0.002(3) -0.025(4)
C48 0.076(4) 0.105(5) 0.066(4) -0.004(3) 0.004(3) -0.042(4)
C49 0.076(4) 0.091(4) 0.047(3) 0.000(3) 0.009(3) -0.029(3)
C50 0.055(2) 0.044(2) 0.042(2) -0.0027(18) 0.0003(19) -0.0040(19)
C51 0.068(4) 0.077(4) 0.090(4) 0.024(3) 0.016(3) 0.020(3)
C52 0.077(5) 0.150(8) 0.203(12) 0.070(8) 0.056(7) 0.042(5)
C53 0.059(3) 0.050(3) 0.053(3) 0.001(2) -0.007(2) -0.008(2)
C54 0.088(5) 0.071(4) 0.111(6) -0.009(3) -0.041(4) -0.010(3)
O14 0.067(2) 0.064(2) 0.072(2) -0.0093(18) 0.006(2) 0.0064(17)
O15 0.081(3) 0.078(2) 0.067(2) 0.0025(19) -0.019(2) -0.013(2)
O16 0.082(3) 0.076(2) 0.082(3) -0.020(2) 0.029(2) -0.005(2)
O17 0.078(3) 0.061(2) 0.103(3) 0.004(2) 0.023(3) 0.0012(19)
O18 0.088(3) 0.115(4) 0.071(3) 0.019(2) 0.002(3) -0.005(3)
O19 0.070(3) 0.082(3) 0.125(4) -0.025(3) 0.009(3) 0.007(2)
O20 0.145(6) 0.102(4) 0.090(4) -0.007(3) 0.000(4) 0.019(4)
O21 0.147(7) 0.153(6) 0.153(6) -0.019(5) 0.024(6) -0.034(5)
O22 0.154(7) 0.121(5) 0.166(7) 0.002(5) -0.022(6) 0.000(5)
O23 0.108(5) 0.153(7) 0.339(14) 0.093(8) 0.035(8) -0.013(5)

loop_
_atom_type_symbol
_atom_type_description
_atom_type_scat_dispersion_real
_atom_type_scat_dispersion_imag
_atom_type_scat_source
C C 0.0033 0.0016 'International Tables Vol C Tables 4.2.6.8 and 6.1.1.4'
H H 0.0000 0.0000 'International Tables Vol C Tables 4.2.6.8 and 6.1.1.4'
N N 0.0061 0.0033 'International Tables Vol C Tables 4.2.6.8 and 6.1.1.4'
O O 0.0106 0.0060 'International Tables Vol C Tables 4.2.6.8 and 6.1.1.4'
Cu Cu 0.3201 1.2651 'International Tables Vol C Tables 4.2.6.8 and 6.1.1.4'

loop_
_geom_angle_atom_site_label_1
_geom_angle_atom_site_label_2
_geom_angle_atom_site_label_3
_geom_angle
O1 Cu1 N2 162.92(16)
O1 Cu1 O3 88.94(19)
N2 Cu1 O3 96.38(15)
O1 Cu1 N1 95.0(2)
N2 Cu1 N1 85.16(14)
O3 Cu1 N1 161.33(15)
O7 Cu2 O5 92.02(18)
O7 Cu2 N3 166.69(16)
O5 Cu2 N3 90.75(16)
O7 Cu2 N4 95.92(16)
O5 Cu2 N4 163.17(15)
N3 Cu2 N4 84.92(14)
O7 Cu2 O6 95.60(17)
O5 Cu2 O6 57.88(15)
N3 Cu2 O6 96.89(16)
N4 Cu2 O6 106.45(15)
O11 Cu3 O9 88.88(18)
O11 Cu3 N6 92.32(16)
O9 Cu3 N6 172.26(14)
O11 Cu3 N5 176.51(14)
O9 Cu3 N5 93.06(15)
N6 Cu3 N5 85.38(15)
O11 Cu3 O13 94.03(14)
O9 Cu3 O13 99.33(14)
N6 Cu3 O13 88.22(13)
N5 Cu3 O13 88.53(13)
C8 N1 C9 116.0(4)
C8 N1 Cu1 106.4(3)
C9 N1 Cu1 109.7(2)
C8 N1 H1N 108.1
C9 N1 H1N 108.1
Cu1 N1 H1N 108.1
C14 N2 C19 114.7(3)
C14 N2 Cu1 107.0(2)
C19 N2 Cu1 114.9(3)
C14 N2 H2N 106.5
C19 N2 H2N 106.5
Cu1 N2 H2N 106.5
C26 N3 C27 114.6(4)
C26 N3 Cu2 115.8(3)
C27 N3 Cu2 108.6(3)
C26 N3 H3N 105.6
C27 N3 H3N 105.6
Cu2 N3 H3N 105.6
C32 N4 C37 114.0(3)
C32 N4 Cu2 107.7(3)
C37 N4 Cu2 112.5(3)
C32 N4 H4N 107.5
C37 N4 H4N 107.5
Cu2 N4 H4N 107.5
C45 N5 C44 112.7(3)
C45 N5 Cu3 107.1(3)
C44 N5 Cu3 114.7(3)
C45 N5 H5N 107.3
C44 N5 H5N 107.3
Cu3 N5 H5N 107.3
C1 N6 C50 113.5(3)
C1 N6 Cu3 118.9(3)
C50 N6 Cu3 109.0(3)
C1 N6 H6N 104.7
C50 N6 H6N 104.7
Cu3 N6 H6N 104.7
C15 O1 Cu1 116.9(4)
C17 O3 Cu1 101.2(3)
C33 O5 Cu2 101.0(3)
C33 O6 Cu2 81.2(3)
C35 O7 Cu2 113.5(3)
C51 O9 Cu3 115.0(4)
C53 O11 Cu3 126.1(3)
N6 C1 C2 111.8(3)
N6 C1 H1A 109.3
C2 C1 H1A 109.3
N6 C1 H1B 109.3
C2 C1 H1B 109.3
H1A C1 H1B 107.9
C3 C2 C7 118.2(4)
C3 C2 C1 121.1(4)
C7 C2 C1 120.7(5)
C4 C3 C2 121.0(4)
C4 C3 H3 119.5
C2 C3 H3 119.5
C3 C4 C5 121.2(5)
C3 C4 H4 119.4
C5 C4 H4 119.4
C6 C5 C4 118.3(4)
C6 C5 C8 121.2(4)
C4 C5 C8 120.5(5)
C5 C6 C7 120.9(5)
C5 C6 H6 119.5
C7 C6 H6 119.5
C2 C7 C6 120.2(5)
C2 C7 H7 119.9
C6 C7 H7 119.9
N1 C8 C5 114.8(4)
N1 C8 H8A 108.6
C5 C8 H8A 108.6
N1 C8 H8B 108.6
C5 C8 H8B 108.6
H8A C8 H8B 107.5
N1 C9 C10 114.3(4)
N1 C9 C14 108.5(3)
C10 C9 C14 110.2(4)
N1 C9 H9 107.9
C10 C9 H9 107.9
C14 C9 H9 107.9
C11 C10 C9 110.4(5)
C11 C10 H10A 109.6
C9 C10 H10A 109.6
C11 C10 H10B 109.6
C9 C10 H10B 109.6
H10A C10 H10B 108.1
C10 C11 C12 111.6(5)
C10 C11 H11A 109.3
C12 C11 H11A 109.3
C10 C11 H11B 109.3
C12 C11 H11B 109.3
H11A C11 H11B 108.0
C13 C12 C11 109.5(5)
C13 C12 H12A 109.8
C11 C12 H12A 109.8
C13 C12 H12B 109.8
C11 C12 H12B 109.8
H12A C12 H12B 108.2
C12 C13 C14 111.2(5)
C12 C13 H13A 109.4
C14 C13 H13A 109.4
C12 C13 H13B 109.4
C14 C13 H13B 109.4
H13A C13 H13B 108.0
N2 C14 C13 115.5(4)
N2 C14 C9 108.0(3)
C13 C14 C9 109.6(4)
N2 C14 H14 107.8
C13 C14 H14 107.8
C9 C14 H14 107.8
O2 C15 O1 122.2(6)
O2 C15 C16 122.4(7)
O1 C15 C16 115.3(6)
C15 C16 H16A 109.5
C15 C16 H16B 109.5
H16A C16 H16B 109.5
C15 C16 H16C 109.5
H16A C16 H16C 109.5
H16B C16 H16C 109.5
O4 C17 O3 121.9(4)
O4 C17 C18 120.6(5)
O3 C17 C18 117.5(5)
C17 C18 H18A 109.5
C17 C18 H18B 109.5
H18A C18 H18B 109.5
C17 C18 H18C 109.5
H18A C18 H18C 109.5
H18B C18 H18C 109.5
N2 C19 C20 112.8(3)
N2 C19 H19A 109.0
C20 C19 H19A 109.0
N2 C19 H19B 109.0
C20 C19 H19B 109.0
H19A C19 H19B 107.8
C21 C20 C25 117.6(4)
C21 C20 C19 121.9(4)
C25 C20 C19 120.6(4)
C22 C21 C20 121.6(4)
C22 C21 H21 119.2
C20 C21 H21 119.2
C21 C22 C23 121.5(4)
C21 C22 H22 119.2
C23 C22 H22 119.2
C22 C23 C24 117.4(4)
C22 C23 C26 121.3(4)
C24 C23 C26 121.2(4)
C25 C24 C23 121.7(4)
C25 C24 H24 119.1
C23 C24 H24 119.1
C24 C25 C20 120.2(4)
C24 C25 H25 119.9
C20 C25 H25 119.9
N3 C26 C23 113.1(3)
N3 C26 H26A 109.0
C23 C26 H26A 109.0
N3 C26 H26B 109.0
C23 C26 H26B 109.0
H26A C26 H26B 107.8
N3 C27 C32 106.1(3)
N3 C27 C28 114.4(4)
C32 C27 C28 110.9(4)
N3 C27 H27 108.4
C32 C27 H27 108.4
C28 C27 H27 108.4
C29 C28 C27 111.4(5)
C29 C28 H28A 109.3
C27 C28 H28A 109.3
C29 C28 H28B 109.4
C27 C28 H28B 109.4
H28A C28 H28B 108.0
C28 C29 C30 110.2(4)
C28 C29 H29A 109.6
C30 C29 H29A 109.6
C28 C29 H29B 109.6
C30 C29 H29B 109.6
H29A C29 H29B 108.1
C29 C30 C31 110.8(4)
C29 C30 H30A 109.5
C31 C30 H30A 109.5
C29 C30 H30B 109.5
C31 C30 H30B 109.5
H30A C30 H30B 108.1
C32 C31 C30 110.4(5)
C32 C31 H31A 109.6
C30 C31 H31A 109.6
C32 C31 H31B 109.6
C30 C31 H31B 109.6
H31A C31 H31B 108.1
N4 C32 C27 107.4(3)
N4 C32 C31 113.6(4)
C27 C32 C31 111.1(4)
N4 C32 H32 108.2
C27 C32 H32 108.2
C31 C32 H32 108.2
O6 C33 O5 119.7(5)
O6 C33 C34 123.8(6)
O5 C33 C34 116.5(6)
C33 C34 H34A 109.5
C33 C34 H34B 109.5
H34A C34 H34B 109.5
C33 C34 H34C 109.5
H34A C34 H34C 109.5
H34B C34 H34C 109.5
O8 C35 O7 124.1(5)
O8 C35 C36 119.9(5)
O7 C35 C36 116.0(5)
C35 C36 H36A 109.5
C35 C36 H36B 109.5
H36A C36 H36B 109.5
C35 C36 H36C 109.5
H36A C36 H36C 109.5
H36B C36 H36C 109.5
N4 C37 C38 111.7(3)
N4 C37 H37A 109.3
C38 C37 H37A 109.3
N4 C37 H37B 109.3
C38 C37 H37B 109.3
H37A C37 H37B 107.9
C39 C38 C43 117.8(4)
C39 C38 C37 120.5(4)
C43 C38 C37 121.7(4)
C38 C39 C40 121.5(5)
C38 C39 H39 119.3
C40 C39 H39 119.3
C39 C40 C41 121.6(5)
C39 C40 H40 119.2
C41 C40 H40 119.2
C42 C41 C40 116.4(4)
C42 C41 C44 121.9(4)
C40 C41 C44 121.7(4)
C41 C42 C43 122.3(5)
C41 C42 H42 118.8
C43 C42 H42 118.8
C42 C43 C38 120.2(5)
C42 C43 H43 119.9
C38 C43 H43 119.9
C41 C44 N5 112.4(3)
C41 C44 H44A 109.1
N5 C44 H44A 109.1
C41 C44 H44B 109.1
N5 C44 H44B 109.1
H44A C44 H44B 107.9
N5 C45 C46 115.1(4)
N5 C45 C50 107.8(3)
C46 C45 C50 108.6(4)
N5 C45 H45 108.4
C46 C45 H45 108.4
C50 C45 H45 108.4
C45 C46 C47 111.1(4)
C45 C46 H46A 109.4
C47 C46 H46A 109.4
C45 C46 H46B 109.4
C47 C46 H46B 109.4
H46A C46 H46B 108.0
C46 C47 C48 110.7(6)
C46 C47 H47A 109.5
C48 C47 H47A 109.5
C46 C47 H47B 109.5
C48 C47 H47B 109.5
H47A C47 H47B 108.1
C47 C48 C49 109.0(5)
C47 C48 H48A 109.9
C49 C48 H48A 109.9
C47 C48 H48B 109.9
C49 C48 H48B 109.9
H48A C48 H48B 108.3
C50 C49 C48 110.0(5)
C50 C49 H49A 109.7
C48 C49 H49A 109.7
C50 C49 H49B 109.7
C48 C49 H49B 109.7
H49A C49 H49B 108.2
C49 C50 N6 113.4(4)
C49 C50 C45 111.1(4)
N6 C50 C45 109.1(3)
C49 C50 H50 107.6
N6 C50 H50 107.6
C45 C50 H50 107.6
O10 C51 O9 122.9(6)
O10 C51 C52 119.0(7)
O9 C51 C52 118.1(6)
C51 C52 H52A 109.5
C51 C52 H52B 109.5
H52A C52 H52B 109.5
C51 C52 H52C 109.5
H52A C52 H52C 109.5
H52B C52 H52C 109.5
O12 C53 O11 123.9(5)
O12 C53 C54 119.5(5)
O11 C53 C54 116.6(5)
C53 C54 H54A 109.5
C53 C54 H54B 109.5
H54A C54 H54B 109.5
C53 C54 H54C 109.5
H54A C54 H54C 109.5
H54B C54 H54C 109.5

loop_
_geom_bond_atom_site_label_1
_geom_bond_atom_site_label_2
_geom_bond_distance
Cu1 O1 1.944(4)
Cu1 N2 2.002(4)
Cu1 O3 2.012(3)
Cu1 N1 2.020(4)
Cu2 O7 1.964(4)
Cu2 O5 1.983(4)
Cu2 N3 2.000(4)
Cu2 N4 2.011(4)
Cu2 O6 2.436(4)
Cu3 O11 1.953(4)
Cu3 O9 1.959(4)
Cu3 N6 2.029(4)
Cu3 N5 2.032(4)
Cu3 O13 2.383(3)
N1 C8 1.479(6)
N1 C9 1.483(6)
N1 H1N 0.9100
N2 C14 1.471(5)
N2 C19 1.491(5)
N2 H2N 0.9100
N3 C26 1.493(5)
N3 C27 1.493(6)
N3 H3N 0.9100
N4 C32 1.477(6)
N4 C37 1.522(5)
N4 H4N 0.9100
N5 C45 1.484(6)
N5 C44 1.511(5)
N5 H5N 0.9100
N6 C1 1.498(6)
N6 C50 1.498(6)
N6 H6N 0.9100
O1 C15 1.238(7)
O2 C15 1.227(8)
O3 C17 1.265(6)
O4 C17 1.220(6)
O5 C33 1.280(7)
O6 C33 1.235(7)
O7 C35 1.288(6)
O8 C35 1.208(7)
O9 C51 1.276(7)
O10 C51 1.213(8)
O11 C53 1.274(6)
O12 C53 1.234(7)
C1 C2 1.499(6)
C1 H1A 0.9700
C1 H1B 0.9700
C2 C3 1.366(7)
C2 C7 1.395(7)
C3 C4 1.374(7)
C3 H3 0.9300
C4 C5 1.387(7)
C4 H4 0.9300
C5 C6 1.357(8)
C5 C8 1.510(6)
C6 C7 1.396(7)
C6 H6 0.9300
C7 H7 0.9300
C8 H8A 0.9700
C8 H8B 0.9700
C9 C10 1.524(6)
C9 C14 1.531(6)
C9 H9 0.9800
C10 C11 1.520(8)
C10 H10A 0.9700
C10 H10B 0.9700
C11 C12 1.528(9)
C11 H11A 0.9700
C11 H11B 0.9700
C12 C13 1.519(8)
C12 H12A 0.9700
C12 H12B 0.9700
C13 C14 1.527(6)
C13 H13A 0.9700
C13 H13B 0.9700
C14 H14 0.9800
C15 C16 1.477(9)
C16 H16A 0.9600
C16 H16B 0.9600
C16 H16C 0.9600
C17 C18 1.525(7)
C18 H18A 0.9600
C18 H18B 0.9600
C18 H18C 0.9600
C19 C20 1.492(6)
C19 H19A 0.9700
C19 H19B 0.9700
C20 C21 1.396(6)
C20 C25 1.401(7)
C21 C22 1.363(7)
C21 H21 0.9300
C22 C23 1.387(7)
C22 H22 0.9300
C23 C24 1.394(7)
C23 C26 1.506(6)
C24 C25 1.380(7)
C24 H24 0.9300
C25 H25 0.9300
C26 H26A 0.9700
C26 H26B 0.9700
C27 C32 1.513(6)
C27 C28 1.536(6)
C27 H27 0.9800
C28 C29 1.494(8)
C28 H28A 0.9700
C28 H28B 0.9700
C29 C30 1.520(8)
C29 H29A 0.9700
C29 H29B 0.9700
C30 C31 1.541(8)
C30 H30A 0.9700
C30 H30B 0.9700
C31 C32 1.517(6)
C31 H31A 0.9700
C31 H31B 0.9700
C32 H32 0.9800
C33 C34 1.472(9)
C34 H34A 0.9600
C34 H34B 0.9600
C34 H34C 0.9600
C35 C36 1.514(7)
C36 H36A 0.9600
C36 H36B 0.9600
C36 H36C 0.9600
C37 C38 1.529(6)
C37 H37A 0.9700
C37 H37B 0.9700
C38 C39 1.364(7)
C38 C43 1.386(7)
C39 C40 1.368(7)
C39 H39 0.9300
C40 C41 1.386(7)
C40 H40 0.9300
C41 C42 1.376(7)
C41 C44 1.503(6)
C42 C43 1.371(7)
C42 H42 0.9300
C43 H43 0.9300
C44 H44A 0.9700
C44 H44B 0.9700
C45 C46 1.511(6)
C45 C50 1.531(6)
C45 H45 0.9800
C46 C47 1.523(8)
C46 H46A 0.9700
C46 H46B 0.9700
C47 C48 1.510(10)
C47 H47A 0.9700
C47 H47B 0.9700
C48 C49 1.532(8)
C48 H48A 0.9700
C48 H48B 0.9700
C49 C50 1.502(7)
C49 H49A 0.9700
C49 H49B 0.9700
C50 H50 0.9800
C51 C52 1.484(10)
C52 H52A 0.9600
C52 H52B 0.9600
C52 H52C 0.9600
C53 C54 1.483(8)
C54 H54A 0.9600
C54 H54B 0.9600
C54 H54C 0.9600

loop_
_geom_torsion_atom_site_label_1
_geom_torsion_atom_site_label_2
_geom_torsion_atom_site_label_3
_geom_torsion_atom_site_label_4
_geom_torsion
O1 Cu1 N1 C8 -67.8(3)
N2 Cu1 N1 C8 129.3(3)
O3 Cu1 N1 C8 33.7(6)
O1 Cu1 N1 C9 165.9(3)
N2 Cu1 N1 C9 3.0(3)
O3 Cu1 N1 C9 -92.6(5)
O1 Cu1 N2 C14 -67.1(7)
O3 Cu1 N2 C14 -174.6(3)
N1 Cu1 N2 C14 24.1(3)
O1 Cu1 N2 C19 61.5(7)
O3 Cu1 N2 C19 -46.0(3)
N1 Cu1 N2 C19 152.7(3)
O7 Cu2 N3 C26 50.5(9)
O5 Cu2 N3 C26 -51.5(3)
N4 Cu2 N3 C26 144.8(3)
O6 Cu2 N3 C26 -109.2(3)
O7 Cu2 N3 C27 -80.1(8)
O5 Cu2 N3 C27 177.9(3)
N4 Cu2 N3 C27 14.2(3)
O6 Cu2 N3 C27 120.2(3)
O7 Cu2 N4 C32 -177.3(3)
O5 Cu2 N4 C32 -59.6(6)
N3 Cu2 N4 C32 16.0(3)
O6 Cu2 N4 C32 -79.7(3)
O7 Cu2 N4 C37 -51.0(3)
O5 Cu2 N4 C37 66.8(6)
N3 Cu2 N4 C37 142.4(3)
O6 Cu2 N4 C37 46.7(3)
O11 Cu3 N5 C45 71(3)
O9 Cu3 N5 C45 -165.7(2)
N6 Cu3 N5 C45 21.9(2)
O13 Cu3 N5 C45 -66.4(2)
O11 Cu3 N5 C44 -163(3)
O9 Cu3 N5 C44 -39.8(3)
N6 Cu3 N5 C44 147.8(3)
O13 Cu3 N5 C44 59.4(3)
O11 Cu3 N6 C1 -39.7(3)
O9 Cu3 N6 C1 59.0(13)
N5 Cu3 N6 C1 137.6(3)
O13 Cu3 N6 C1 -133.7(3)
O11 Cu3 N6 C50 -171.9(3)
O9 Cu3 N6 C50 -73.2(12)
N5 Cu3 N6 C50 5.5(3)
O13 Cu3 N6 C50 94.1(3)
N2 Cu1 O1 C15 22.4(10)
O3 Cu1 O1 C15 130.9(5)
N1 Cu1 O1 C15 -67.3(5)
O1 Cu1 O3 C17 92.0(3)
N2 Cu1 O3 C17 -104.3(3)
N1 Cu1 O3 C17 -10.5(7)
O7 Cu2 O5 C33 97.5(4)
N3 Cu2 O5 C33 -95.6(4)
N4 Cu2 O5 C33 -20.8(8)
O6 Cu2 O5 C33 2.1(3)
O7 Cu2 O6 C33 -91.0(4)
O5 Cu2 O6 C33 -2.2(3)
N3 Cu2 O6 C33 84.4(4)
N4 Cu2 O6 C33 171.1(4)
O5 Cu2 O7 C35 118.2(4)
N3 Cu2 O7 C35 16.3(9)
N4 Cu2 O7 C35 -76.7(4)
O6 Cu2 O7 C35 176.1(3)
O11 Cu3 O9 C51 80.8(5)
N6 Cu3 O9 C51 -18.2(14)
N5 Cu3 O9 C51 -96.3(5)
O13 Cu3 O9 C51 174.7(5)
O9 Cu3 O11 C53 72.2(5)
N6 Cu3 O11 C53 -115.5(5)
N5 Cu3 O11 C53 -164(3)
O13 Cu3 O11 C53 -27.1(5)
C50 N6 C1 C2 52.6(5)
Cu3 N6 C1 C2 -77.6(4)
N6 C1 C2 C3 72.9(6)
N6 C1 C2 C7 -104.7(5)
C7 C2 C3 C4 2.7(7)
C1 C2 C3 C4 -174.9(4)
C2 C3 C4 C5 0.4(7)
C3 C4 C5 C6 -3.8(7)
C3 C4 C5 C8 176.9(4)
C4 C5 C6 C7 4.2(8)
C8 C5 C6 C7 -176.6(5)
C3 C2 C7 C6 -2.4(8)
C1 C2 C7 C6 175.2(5)
C5 C6 C7 C2 -1.1(9)
C9 N1 C8 C5 -75.8(5)
Cu1 N1 C8 C5 161.8(4)
C6 C5 C8 N1 107.7(6)
C4 C5 C8 N1 -73.1(6)
C8 N1 C9 C10 87.4(5)
Cu1 N1 C9 C10 -151.9(3)
C8 N1 C9 C14 -149.3(3)
Cu1 N1 C9 C14 -28.6(4)
N1 C9 C10 C11 179.9(5)
C14 C9 C10 C11 57.5(6)
C9 C10 C11 C12 -57.0(7)
C10 C11 C12 C13 56.5(8)
C11 C12 C13 C14 -57.4(7)
C19 N2 C14 C13 62.4(5)
Cu1 N2 C14 C13 -168.9(3)
C19 N2 C14 C9 -174.5(3)
Cu1 N2 C14 C9 -45.8(4)
C12 C13 C14 N2 -179.0(4)
C12 C13 C14 C9 58.8(6)
N1 C9 C14 N2 49.5(4)
C10 C9 C14 N2 175.2(4)
N1 C9 C14 C13 176.1(4)
C10 C9 C14 C13 -58.2(5)
Cu1 O1 C15 O2 2.4(10)
Cu1 O1 C15 C16 -177.2(6)
Cu1 O3 C17 O4 3.6(6)
Cu1 O3 C17 C18 -176.0(5)
C14 N2 C19 C20 62.9(5)
Cu1 N2 C19 C20 -61.8(4)
N2 C19 C20 C21 -102.5(5)
N2 C19 C20 C25 77.1(5)
C25 C20 C21 C22 0.5(6)
C19 C20 C21 C22 -179.8(4)
C20 C21 C22 C23 -0.5(7)
C21 C22 C23 C24 0.2(6)
C21 C22 C23 C26 177.8(4)
C22 C23 C24 C25 0.2(6)
C26 C23 C24 C25 -177.4(4)
C23 C24 C25 C20 -0.2(6)
C21 C20 C25 C24 -0.1(6)
C19 C20 C25 C24 -179.8(4)
C27 N3 C26 C23 63.9(5)
Cu2 N3 C26 C23 -63.7(5)
C22 C23 C26 N3 79.0(6)
C24 C23 C26 N3 -103.5(5)
C26 N3 C27 C32 -171.8(4)
Cu2 N3 C27 C32 -40.6(4)
C26 N3 C27 C28 65.5(5)
Cu2 N3 C27 C28 -163.3(3)
N3 C27 C28 C29 176.5(4)
C32 C27 C28 C29 56.5(5)
C27 C28 C29 C30 -57.4(6)
C28 C29 C30 C31 57.7(6)
C29 C30 C31 C32 -56.8(6)
C37 N4 C32 C27 -168.2(3)
Cu2 N4 C32 C27 -42.7(4)
C37 N4 C32 C31 68.5(5)
Cu2 N4 C32 C31 -166.0(3)
N3 C27 C32 N4 55.1(4)
C28 C27 C32 N4 179.9(4)
N3 C27 C32 C31 179.9(4)
C28 C27 C32 C31 -55.3(5)
C30 C31 C32 N4 176.9(4)
C30 C31 C32 C27 55.7(5)
Cu2 O6 C33 O5 3.3(5)
Cu2 O6 C33 C34 -177.6(6)
Cu2 O5 C33 O6 -4.1(6)
Cu2 O5 C33 C34 176.7(5)
Cu2 O7 C35 O8 1.8(6)
Cu2 O7 C35 C36 -180.0(4)
C32 N4 C37 C38 -105.3(4)
Cu2 N4 C37 C38 131.8(3)
N4 C37 C38 C39 -64.6(6)
N4 C37 C38 C43 118.8(5)
C43 C38 C39 C40 -4.3(9)
C37 C38 C39 C40 179.0(5)
C38 C39 C40 C41 -0.5(10)
C39 C40 C41 C42 2.7(9)
C39 C40 C41 C44 -178.9(5)
C40 C41 C42 C43 -0.2(8)
C44 C41 C42 C43 -178.6(5)
C41 C42 C43 C38 -4.6(9)
C39 C38 C43 C42 6.7(9)
C37 C38 C43 C42 -176.6(5)
C42 C41 C44 N5 -118.6(5)
C40 C41 C44 N5 63.0(6)
C45 N5 C44 C41 -126.3(4)
Cu3 N5 C44 C41 110.8(3)
C44 N5 C45 C46 67.3(5)
Cu3 N5 C45 C46 -165.7(3)
C44 N5 C45 C50 -171.4(3)
Cu3 N5 C45 C50 -44.3(3)
N5 C45 C46 C47 178.0(5)
C50 C45 C46 C47 57.1(6)
C45 C46 C47 C48 -58.8(7)
C46 C47 C48 C49 58.0(8)
C47 C48 C49 C50 -58.7(8)
C48 C49 C50 N6 -177.0(5)
C48 C49 C50 C45 59.7(6)
C1 N6 C50 C49 69.2(5)
Cu3 N6 C50 C49 -155.8(4)
C1 N6 C50 C45 -166.3(4)
Cu3 N6 C50 C45 -31.3(4)
N5 C45 C50 C49 176.4(4)
C46 C45 C50 C49 -58.3(5)
N5 C45 C50 N6 50.5(4)
C46 C45 C50 N6 175.9(4)
Cu3 O9 C51 O10 5.3(10)
Cu3 O9 C51 C52 -175.9(7)
Cu3 O11 C53 O12 29.4(8)
Cu3 O11 C53 C54 -151.7(5)
